data_7013997
loop_
_publ_author_name
'Deng, Mingyu'
'Yao, Yingming'
'Shen, Qi'
'Zhang, Yong'
'Sun, Jin'

_publ_section_title
;
 Novel lanthanide(II) complexes supported by carbon-bridged biphenolate
 ligands: synthesis, structure and catalytic activity.
;
_journal_issue 6
_journal_name_full 'Dalton transactions (Cambridge, England : 2003)'
_journal_page_first 944
_journal_page_last 950
_journal_paper_doi 10.1039/b317027f
_journal_year 2004
_chemical_formula_moiety 'C78 H148 N12 O10 P4 Sm2 '
_chemical_formula_sum 'C78 H148 N12 O10 P4 Sm2'
_chemical_formula_weight 1838.80
_space_group_IT_number 14
_symmetry_cell_setting monoclinic
_symmetry_Int_Tables_number 14
_symmetry_space_group_name_Hall '-P 2yab'
_symmetry_space_group_name_H-M 'P 1 21/a 1'
_audit_creation_date 2003-12-26
_audit_creation_method 'by CrystalStructure v3.5.1'
_cell_angle_alpha 90
_cell_angle_beta 111.652(7)
_cell_angle_gamma 90
_cell_formula_units_Z 2
_cell_length_a 12.051(2)
_cell_length_b 28.238(3)
_cell_length_c 16.433(3)
_cell_measurement_reflns_used 9770
_cell_measurement_temperature 193.1
_cell_measurement_theta_max 25.0
_cell_measurement_theta_min 3.0
_cell_volume 5197.5(14)
_computing_cell_refinement CrystalClear
_computing_data_collection CrystalClear
_computing_data_reduction CrystalStructure
_computing_publication_material 'CrystalStructure Ver. 3.5.1'
_computing_structure_refinement CRYSTALS
_computing_structure_solution 'DIRDIF99 (PATTY)'
_diffrn_detector_area_resol_mean 14.63
_diffrn_measured_fraction_theta_full 0.9768
_diffrn_measured_fraction_theta_max 0.9768
_diffrn_measurement_device_type 'Rigaku Mercury'
_diffrn_measurement_method \w
_diffrn_radiation_type 'Mo K\a'
_diffrn_radiation_wavelength 0.7107
_diffrn_reflns_av_R_equivalents 0.043
_diffrn_reflns_limit_h_max 14
_diffrn_reflns_limit_h_min -14
_diffrn_reflns_limit_k_max 33
_diffrn_reflns_limit_k_min -33
_diffrn_reflns_limit_l_max 19
_diffrn_reflns_limit_l_min -19
_diffrn_reflns_number 47553
_diffrn_reflns_theta_full 25.02
_diffrn_reflns_theta_max 25.02
_exptl_absorpt_coefficient_mu 1.234
_exptl_absorpt_correction_T_max 0.708
_exptl_absorpt_correction_T_min 0.600
_exptl_absorpt_correction_type psi-scan
_exptl_absorpt_process_details '(North, Phillips & Mathews, 1968)'
_exptl_crystal_colour black
_exptl_crystal_density_diffrn 1.175
_exptl_crystal_density_method 'not measured'
_exptl_crystal_description prism
_exptl_crystal_F_000 1928.00
_exptl_crystal_size_max 0.50
_exptl_crystal_size_mid 0.45
_exptl_crystal_size_min 0.28
_refine_diff_density_max 3.08
_refine_diff_density_min -0.79
_refine_ls_extinction_method none
_refine_ls_goodness_of_fit_ref 1.002
_refine_ls_hydrogen_treatment refall
_refine_ls_number_parameters 552
_refine_ls_number_reflns 7445
_refine_ls_R_factor_gt 0.0550
_refine_ls_shift/su_max 0.0010
_refine_ls_structure_factor_coef Fsqd
_refine_ls_weighting_details 'w = 1/[0.0059Fo^2^ + 1.0000\s(Fo^2^)]/(4Fo^2^)'
_refine_ls_weighting_scheme calc
_refine_ls_wR_factor_ref 0.1730
_reflns_number_gt 7445
_reflns_number_total 8976
_reflns_threshold_expression F^2^>2.0\s(F^2^)
_cod_data_source_file b317027f.txt
_cod_data_source_block complex3
_cod_depositor_comments
;
The following automatic conversions were performed:

'_exptl_absorpt_correction_type' tag value 'psi-scans' was replaced
with 'psi-scan' value.

Automatic conversion script
Id: cif_fix_values 1646 2011-03-28 12:23:43Z adriana 
;
_cod_original_cell_volume 5197.3(13)
_cod_original_sg_symbol_H-M 'P 21/a '
_cod_original_formula_sum 'C70 H132 N12 O8 P4 Sm2,2(C4 H8 O) '
_cod_database_code 7013997

loop_
_symmetry_equiv_pos_as_xyz
x,y,z
-x,-y,-z
-x+1/2,y+1/2,-z
x+1/2,-y+1/2,z

loop_
_atom_site_label
_atom_site_type_symbol
_atom_site_fract_x
_atom_site_fract_y
_atom_site_fract_z
_atom_site_U_iso_or_equiv
_atom_site_adp_type
_atom_site_occupancy
_atom_site_symmetry_multiplicity
_atom_site_calc_flag
_atom_site_refinement_flags
_atom_site_disorder_assembly
_atom_site_disorder_group
Sm(1) Sm 0.44194(2) 0.55658(1) 0.54770(2) 0.03193(11) Uani 1.00 1 d . . .
P(1) P 0.2529(1) 0.65680(6) 0.38546(11) 0.0464(4) Uani 1.00 1 d . . .
P(2) P 0.2355(1) 0.58182(5) 0.67891(10) 0.0430(4) Uani 1.00 1 d . . .
O(1) O 0.6082(4) 0.5917(1) 0.6531(3) 0.0460(11) Uani 1.00 1 d . . .
O(2) O 0.4960(3) 0.47028(12) 0.5705(2) 0.0357(10) Uani 1.00 1 d . . .
O(3) O 0.3350(4) 0.6213(2) 0.4438(3) 0.0513(12) Uani 1.00 1 d . . .
O(4) O 0.2831(4) 0.5678(2) 0.6109(3) 0.0470(12) Uani 1.00 1 d . . .
O(5) O 0.274(2) 0.4196(11) 1.005(2) 0.44(2) Uani 1.00 1 d . . .
N(1) N 0.1160(5) 0.6425(2) 0.3668(5) 0.069(2) Uani 1.00 1 d . . .
N(2) N 0.2578(7) 0.6662(3) 0.2905(5) 0.093(3) Uani 1.00 1 d . . .
N(3) N 0.2814(9) 0.7084(2) 0.4317(7) 0.136(3) Uani 1.00 1 d . . .
N(4) N 0.3467(5) 0.5925(2) 0.7712(4) 0.054(2) Uani 1.00 1 d . . .
N(5) N 0.1475(5) 0.5425(2) 0.6979(4) 0.059(2) Uani 1.00 1 d . . .
N(6) N 0.1516(6) 0.6289(2) 0.6489(4) 0.063(2) Uani 1.00 1 d . . .
C(1) C 0.7128(5) 0.5911(2) 0.7161(4) 0.042(2) Uani 1.00 1 d . . .
C(2) C 0.7675(6) 0.6335(2) 0.7628(4) 0.049(2) Uani 1.00 1 d . . .
C(3) C 0.8809(6) 0.6286(3) 0.8287(5) 0.060(2) Uani 1.00 1 d . . .
C(4) C 0.9436(6) 0.5866(3) 0.8525(5) 0.062(2) Uani 1.00 1 d . . .
C(5) C 0.8879(6) 0.5471(3) 0.8065(5) 0.053(2) Uani 1.00 1 d . . .
C(6) C 0.7769(5) 0.5483(2) 0.7394(4) 0.042(2) Uani 1.00 1 d . . .
C(7) C 0.5212(5) 0.4617(2) 0.6552(3) 0.0339(13) Uani 1.00 1 d . . .
C(8) C 0.4425(5) 0.4353(2) 0.6842(4) 0.038(2) Uani 1.00 1 d . . .
C(9) C 0.4692(5) 0.4310(2) 0.7738(4) 0.042(2) Uani 1.00 1 d . . .
C(10) C 0.5734(6) 0.4498(2) 0.8370(4) 0.045(2) Uani 1.00 1 d . . .
C(11) C 0.6506(5) 0.4747(2) 0.8082(4) 0.041(2) Uani 1.00 1 d . . .
C(12) C 0.6269(5) 0.4804(2) 0.7188(3) 0.036(1) Uani 1.00 1 d . . .
C(13) C 0.7207(5) 0.5035(2) 0.6901(4) 0.042(2) Uani 1.00 1 d . . .
C(14) C 0.7066(8) 0.6810(2) 0.7400(5) 0.064(2) Uani 1.00 1 d . . .
C(15) C 0.5855(8) 0.6803(3) 0.7483(6) 0.072(3) Uani 1.00 1 d . . .
C(16) C 0.6895(8) 0.6928(3) 0.6431(5) 0.072(2) Uani 1.00 1 d . . .
C(17) C 0.7774(10) 0.7223(3) 0.7963(6) 0.088(3) Uani 1.00 1 d . . .
C(18) C 1.0655(7) 0.5849(5) 0.9234(6) 0.093(3) Uani 1.00 1 d . . .
C(19) C 0.3334(5) 0.4099(2) 0.6187(4) 0.041(2) Uani 1.00 1 d . . .
C(20) C 0.2480(7) 0.4462(2) 0.5567(6) 0.062(2) Uani 1.00 1 d . . .
C(21) C 0.2620(6) 0.3832(3) 0.6652(5) 0.058(2) Uani 1.00 1 d . . .
C(22) C 0.3730(7) 0.3737(2) 0.5676(5) 0.061(2) Uani 1.00 1 d . . .
C(23) C 0.5981(8) 0.4454(3) 0.9345(4) 0.067(2) Uani 1.00 1 d . . .
C(24) C 0.0796(7) 0.6038(3) 0.4062(7) 0.090(3) Uani 1.00 1 d . . .
C(25) C 0.0171(9) 0.6690(7) 0.309(1) 0.227(9) Uani 1.00 1 d . . .
C(26) C 0.208(2) 0.6305(5) 0.2242(8) 0.290(12) Uani 1.00 1 d . . .
C(27) C 0.3457(12) 0.6989(10) 0.2804(12) 0.303(12) Uani 1.00 1 d . . .
C(28) C 0.205(3) 0.7490(5) 0.393(2) 0.43(2) Uani 1.00 1 d . . .
C(29) C 0.3799(11) 0.7196(4) 0.5100(7) 0.113(4) Uani 1.00 1 d . . .
C(30) C 0.3398(8) 0.6249(3) 0.8367(5) 0.077(3) Uani 1.00 1 d . . .
C(31) C 0.4534(7) 0.5627(3) 0.7980(6) 0.066(2) Uani 1.00 1 d . . .
C(32) C 0.1847(8) 0.5116(3) 0.7726(6) 0.074(3) Uani 1.00 1 d . . .
C(33) C 0.0402(7) 0.5281(4) 0.6256(6) 0.082(3) Uani 1.00 1 d . . .
C(34) C 0.0558(8) 0.6412(4) 0.6785(6) 0.087(3) Uani 1.00 1 d . . .
C(35) C 0.1941(11) 0.6679(3) 0.6099(7) 0.100(4) Uani 1.00 1 d . . .
C(36) C 0.151(3) 0.4332(11) 0.964(2) 0.27(2) Uani 1.00 1 d . . .
C(37) C 0.137(2) 0.4106(8) 0.877(2) 0.272(13) Uani 1.00 1 d . . .
C(38) C 0.245(3) 0.378(1) 0.909(2) 0.33(2) Uani 1.00 1 d . . .
C(39) C 0.324(4) 0.3734(10) 1.006(2) 0.37(5) Uani 1.00 1 d . . .
H(1) H 0.9169(6) 0.6565(3) 0.8595(5) 0.069(2) Uiso 1.00 1 c . . .
H(2) H 0.9286(6) 0.5176(3) 0.8210(5) 0.063(2) Uiso 1.00 1 c . . .
H(3) H 0.4155(5) 0.4140(2) 0.7932(4) 0.052(2) Uiso 1.00 1 c . . .
H(4) H 0.7210(5) 0.4882(2) 0.8495(4) 0.049(2) Uiso 1.00 1 c . . .
H(5) H 0.6842(5) 0.5113(2) 0.6297(4) 0.052(2) Uiso 1.00 1 c . . .
H(6) H 0.7828(5) 0.4812(2) 0.6978(4) 0.052(2) Uiso 1.00 1 c . . .
H(7) H 0.5367(8) 0.6572(3) 0.7094(6) 0.085(3) Uiso 1.00 1 c . . .
H(8) H 0.5960(8) 0.6723(3) 0.8068(6) 0.085(3) Uiso 1.00 1 c . . .
H(9) H 0.5483(8) 0.7105(3) 0.7344(6) 0.085(3) Uiso 1.00 1 c . . .
H(10) H 0.6415(8) 0.6692(3) 0.6050(5) 0.082(3) Uiso 1.00 1 c . . .
H(11) H 0.6522(8) 0.7228(3) 0.6273(5) 0.082(3) Uiso 1.00 1 c . . .
H(12) H 0.7658(8) 0.6935(3) 0.6386(5) 0.082(3) Uiso 1.00 1 c . . .
H(13) H 0.7360(10) 0.7514(3) 0.7780(6) 0.099(4) Uiso 1.00 1 c . . .
H(14) H 0.7892(10) 0.7166(3) 0.8559(6) 0.099(4) Uiso 1.00 1 c . . .
H(15) H 0.8526(10) 0.7240(3) 0.7900(6) 0.099(4) Uiso 1.00 1 c . . .
H(16) H 1.0897(7) 0.6153(5) 0.9485(6) 0.103(4) Uiso 1.00 1 c . . .
H(17) H 1.0611(7) 0.5637(5) 0.9670(6) 0.103(4) Uiso 1.00 1 c . . .
H(18) H 1.1219(7) 0.5734(5) 0.9003(6) 0.103(4) Uiso 1.00 1 c . . .
H(19) H 0.1818(7) 0.4301(2) 0.5155(6) 0.070(2) Uiso 1.00 1 c . . .
H(20) H 0.2207(7) 0.4675(2) 0.5900(6) 0.070(2) Uiso 1.00 1 c . . .
H(21) H 0.2889(7) 0.4634(2) 0.5266(6) 0.070(2) Uiso 1.00 1 c . . .
H(22) H 0.3126(6) 0.3605(3) 0.7038(5) 0.071(3) Uiso 1.00 1 c . . .
H(23) H 0.2346(6) 0.4050(3) 0.6977(5) 0.071(3) Uiso 1.00 1 c . . .
H(24) H 0.1956(6) 0.3677(3) 0.6232(5) 0.071(3) Uiso 1.00 1 c . . .
H(25) H 0.4170(7) 0.3888(2) 0.5374(5) 0.076(3) Uiso 1.00 1 c . . .
H(26) H 0.4222(7) 0.3509(2) 0.6070(5) 0.076(3) Uiso 1.00 1 c . . .
H(27) H 0.3052(7) 0.3584(2) 0.5265(5) 0.076(3) Uiso 1.00 1 c . . .
H(28) H 0.6012(8) 0.4759(3) 0.9593(4) 0.079(3) Uiso 1.00 1 c . . .
H(29) H 0.5361(8) 0.4275(3) 0.9423(4) 0.079(3) Uiso 1.00 1 c . . .
H(30) H 0.6723(8) 0.4297(3) 0.9625(4) 0.079(3) Uiso 1.00 1 c . . .
H(31) H 0.1483(7) 0.5862(3) 0.4401(7) 0.103(4) Uiso 1.00 1 c . . .
H(32) H 0.0392(7) 0.6144(3) 0.4427(7) 0.103(4) Uiso 1.00 1 c . . .
H(33) H 0.0278(7) 0.5842(3) 0.3612(7) 0.103(4) Uiso 1.00 1 c . . .
H(34) H -0.0355(9) 0.6508(7) 0.262(1) 0.26(1) Uiso 1.00 1 c . . .
H(35) H -0.0249(9) 0.6810(7) 0.343(1) 0.26(1) Uiso 1.00 1 c . . .
H(36) H 0.0477(9) 0.6947(7) 0.286(1) 0.26(1) Uiso 1.00 1 c . . .
H(37) H 0.270(2) 0.6092(5) 0.2265(8) 0.36(2) Uiso 1.00 1 c . . .
H(38) H 0.145(2) 0.6135(5) 0.2321(8) 0.36(2) Uiso 1.00 1 c . . .
H(39) H 0.179(2) 0.6459(5) 0.1689(8) 0.36(2) Uiso 1.00 1 c . . .
H(40) H 0.3145(12) 0.7131(10) 0.2242(12) 0.36(2) Uiso 1.00 1 c . . .
H(41) H 0.3801(12) 0.7226(10) 0.3235(12) 0.36(2) Uiso 1.00 1 c . . .
H(42) H 0.4050(12) 0.6764(10) 0.2820(12) 0.36(2) Uiso 1.00 1 c . . .
H(43) H 0.141(3) 0.7399(5) 0.340(2) 0.38(2) Uiso 1.00 1 c . . .
H(44) H 0.172(3) 0.7613(5) 0.433(2) 0.38(2) Uiso 1.00 1 c . . .
H(45) H 0.252(3) 0.7726(5) 0.380(2) 0.38(2) Uiso 1.00 1 c . . .
H(46) H 0.4280(11) 0.7430(4) 0.4974(7) 0.133(5) Uiso 1.00 1 c . . .
H(47) H 0.3491(11) 0.7318(4) 0.5512(7) 0.133(5) Uiso 1.00 1 c . . .
H(48) H 0.4269(11) 0.6923(4) 0.5336(7) 0.133(5) Uiso 1.00 1 c . . .
H(49) H 0.2685(8) 0.6431(3) 0.8141(5) 0.094(3) Uiso 1.00 1 c . . .
H(50) H 0.3401(8) 0.6073(3) 0.8861(5) 0.094(3) Uiso 1.00 1 c . . .
H(51) H 0.4069(8) 0.6455(3) 0.8536(5) 0.094(3) Uiso 1.00 1 c . . .
H(52) H 0.5223(7) 0.5822(3) 0.8134(6) 0.078(3) Uiso 1.00 1 c . . .
H(53) H 0.4569(7) 0.5441(3) 0.8470(6) 0.078(3) Uiso 1.00 1 c . . .
H(54) H 0.4503(7) 0.5425(3) 0.7510(6) 0.078(3) Uiso 1.00 1 c . . .
H(55) H 0.2559(8) 0.5235(3) 0.8156(6) 0.094(3) Uiso 1.00 1 c . . .
H(56) H 0.1236(8) 0.5103(3) 0.7961(6) 0.094(3) Uiso 1.00 1 c . . .
H(57) H 0.1988(8) 0.4807(3) 0.7556(6) 0.094(3) Uiso 1.00 1 c . . .
H(58) H 0.0511(7) 0.4976(4) 0.6053(6) 0.101(4) Uiso 1.00 1 c . . .
H(59) H -0.0248(7) 0.5272(4) 0.6451(6) 0.101(4) Uiso 1.00 1 c . . .
H(60) H 0.0237(7) 0.5503(4) 0.5793(6) 0.101(4) Uiso 1.00 1 c . . .
H(61) H 0.0345(8) 0.6137(4) 0.7027(6) 0.108(4) Uiso 1.00 1 c . . .
H(62) H 0.0818(8) 0.6652(4) 0.7219(6) 0.108(4) Uiso 1.00 1 c . . .
H(63) H -0.0115(8) 0.6521(4) 0.6306(6) 0.108(4) Uiso 1.00 1 c . . .
H(64) H 0.1301(11) 0.6798(3) 0.5606(7) 0.130(6) Uiso 1.00 1 c . . .
H(65) H 0.2240(11) 0.6924(3) 0.6520(7) 0.130(6) Uiso 1.00 1 c . . .
H(66) H 0.2560(11) 0.6569(3) 0.5920(7) 0.130(6) Uiso 1.00 1 c . . .
H(67) H 0.096(3) 0.4196(11) 0.986(2) 0.36(3) Uiso 1.00 1 c . . .
H(68) H 0.139(3) 0.4664(11) 0.958(2) 0.36(3) Uiso 1.00 1 c . . .
H(69) H 0.064(2) 0.3949(8) 0.848(2) 0.26(2) Uiso 1.00 1 c . . .
H(70) H 0.150(2) 0.4336(8) 0.839(2) 0.26(2) Uiso 1.00 1 c . . .
H(71) H 0.217(3) 0.348(1) 0.883(2) 0.39(2) Uiso 1.00 1 c . . .
H(72) H 0.308(3) 0.388(1) 0.891(2) 0.39(2) Uiso 1.00 1 c . . .
H(73) H 0.406(4) 0.3656(10) 1.033(2) 1.03(10) Uiso 1.00 1 c . . .
H(74) H 0.278(4) 0.3530(10) 1.027(2) 1.03(10) Uiso 1.00 1 c . . .

loop_
_atom_site_aniso_label
_atom_site_aniso_U_11
_atom_site_aniso_U_22
_atom_site_aniso_U_33
_atom_site_aniso_U_12
_atom_site_aniso_U_13
_atom_site_aniso_U_23
Sm(1) 0.0345(2) 0.0259(2) 0.0364(2) 0.00266(10) 0.0142(1) -0.00006(10)
P(1) 0.0413(8) 0.0405(8) 0.0584(10) 0.0116(6) 0.0196(7) 0.0174(7)
P(2) 0.0482(9) 0.0420(8) 0.0459(8) 0.0116(7) 0.0256(7) 0.0056(6)
O(1) 0.047(2) 0.039(2) 0.046(2) -0.006(2) 0.010(2) -0.000(2)
O(2) 0.048(2) 0.025(2) 0.036(2) 0.005(2) 0.018(2) 0.004(1)
O(3) 0.042(2) 0.048(2) 0.065(3) 0.013(2) 0.020(2) 0.023(2)
O(4) 0.054(3) 0.044(2) 0.051(2) 0.010(2) 0.028(2) 0.003(2)
O(5) 0.26(3) 0.37(4) 0.44(4) -0.06(3) -0.17(3) 0.03(3)
N(1) 0.040(3) 0.071(4) 0.088(5) 0.006(3) 0.016(3) 0.032(4)
N(2) 0.094(5) 0.126(6) 0.078(5) 0.066(5) 0.056(4) 0.064(5)
N(3) 0.138(8) 0.036(4) 0.157(9) 0.010(4) -0.037(7) 0.006(4)
N(4) 0.061(3) 0.054(3) 0.050(3) 0.008(3) 0.026(3) -0.004(3)
N(5) 0.053(3) 0.067(4) 0.060(4) -0.003(3) 0.024(3) 0.013(3)
N(6) 0.081(4) 0.058(3) 0.061(3) 0.037(3) 0.041(3) 0.014(3)
C(1) 0.044(3) 0.044(3) 0.042(3) -0.011(3) 0.018(3) -0.008(3)
C(2) 0.050(4) 0.047(3) 0.045(3) -0.016(3) 0.011(3) -0.007(3)
C(3) 0.050(4) 0.073(5) 0.049(4) -0.020(3) 0.010(3) -0.014(3)
C(4) 0.036(3) 0.087(6) 0.058(4) -0.014(3) 0.011(3) -0.008(4)
C(5) 0.034(3) 0.063(4) 0.062(4) 0.001(3) 0.018(3) 0.007(3)
C(6) 0.035(3) 0.052(3) 0.040(3) -0.006(3) 0.018(3) -0.001(3)
C(7) 0.038(3) 0.028(3) 0.036(3) 0.009(2) 0.014(2) 0.006(2)
C(8) 0.040(3) 0.036(3) 0.044(3) 0.006(2) 0.023(3) 0.007(2)
C(9) 0.045(3) 0.042(3) 0.043(3) -0.001(3) 0.022(3) 0.006(3)
C(10) 0.050(4) 0.054(4) 0.032(3) 0.003(3) 0.018(3) 0.007(3)
C(11) 0.038(3) 0.044(3) 0.041(3) 0.001(2) 0.015(2) 0.005(2)
C(12) 0.036(3) 0.036(3) 0.039(3) 0.006(2) 0.016(2) 0.004(2)
C(13) 0.042(3) 0.039(3) 0.050(3) 0.001(2) 0.022(3) 0.001(3)
C(14) 0.095(6) 0.041(3) 0.049(4) -0.015(4) 0.019(4) -0.013(3)
C(15) 0.084(6) 0.056(4) 0.072(5) 0.014(4) 0.024(4) -0.004(4)
C(16) 0.092(6) 0.045(4) 0.067(5) -0.014(4) 0.015(4) 0.001(3)
C(17) 0.122(8) 0.045(4) 0.081(6) -0.019(5) 0.020(5) -0.022(4)
C(18) 0.048(5) 0.136(9) 0.074(5) -0.010(5) -0.001(4) -0.019(6)
C(19) 0.043(3) 0.035(3) 0.046(3) -0.003(2) 0.016(3) -0.007(2)
C(20) 0.047(4) 0.059(4) 0.068(5) -0.003(3) 0.008(3) 0.000(3)
C(21) 0.051(4) 0.064(4) 0.063(4) -0.018(3) 0.025(3) -0.005(3)
C(22) 0.062(4) 0.050(4) 0.078(5) -0.020(3) 0.035(4) -0.019(3)
C(23) 0.074(5) 0.089(6) 0.035(3) -0.016(4) 0.016(3) 0.006(3)
C(24) 0.051(4) 0.086(6) 0.121(7) -0.011(4) 0.018(5) 0.047(6)
C(25) 0.042(5) 0.29(2) 0.31(2) 0.009(8) 0.027(9) 0.23(2)
C(26) 0.68(5) 0.135(12) 0.100(9) 0.23(2) 0.19(2) 0.067(9)
C(27) 0.087(9) 0.60(5) 0.21(2) -0.02(2) 0.037(10) 0.29(3)
C(28) 0.46(4) 0.076(10) 0.41(4) 0.10(2) -0.26(4) -0.05(2)
C(29) 0.148(10) 0.089(7) 0.097(7) -0.045(7) 0.037(7) -0.007(6)
C(30) 0.089(6) 0.084(6) 0.062(5) 0.001(5) 0.033(4) -0.023(4)
C(31) 0.056(4) 0.073(5) 0.065(5) 0.020(4) 0.018(4) 0.014(4)
C(32) 0.085(6) 0.061(5) 0.089(5) 0.011(4) 0.048(5) 0.034(4)
C(33) 0.066(5) 0.104(7) 0.083(6) -0.020(5) 0.035(4) 0.000(5)
C(34) 0.083(6) 0.110(7) 0.079(5) 0.054(5) 0.042(5) 0.011(5)
C(35) 0.178(11) 0.050(5) 0.097(7) 0.049(6) 0.082(7) 0.032(5)
C(36) 0.41(5) 0.23(3) 0.26(3) 0.05(3) 0.24(3) -0.01(3)
C(37) 0.23(3) 0.19(2) 0.24(3) -0.06(2) -0.10(2) 0.10(2)
C(38) 0.35(4) 0.48(5) 0.14(2) -0.04(4) 0.09(2) -0.18(3)
C(39) 2.0(2) 0.12(2) 0.40(5) 0.11(6) 0.80(10) 0.05(3)

loop_
_atom_type_symbol
_atom_type_description
_atom_type_scat_dispersion_real
_atom_type_scat_dispersion_imag
_atom_type_scat_source
C C 0.003 0.002
;
International Tables for Crystallography
(1992, Vol. C, Tables 4.2.6.8 and 6.1.1.4)
;
H H 0.000 0.000
;
International Tables for Crystallography
(1992, Vol. C, Table 6.1.1.4)
;
N N 0.006 0.003
;
International Tables for Crystallography
(1992, Vol. C, Tables 4.2.6.8 and 6.1.1.4)
;
O O 0.011 0.006
;
International Tables for Crystallography
(1992, Vol. C, Tables 4.2.6.8 and 6.1.1.4)
;
P P 0.102 0.094
;
International Tables for Crystallography
(1992, Vol. C, Tables 4.2.6.8 and 6.1.1.4)
;
Sm Sm -0.164 3.442
;
International Tables for Crystallography
(1992, Vol. C, Tables 4.2.6.8 and 6.1.1.4)
;

loop_
_geom_angle_atom_site_label_1
_geom_angle_atom_site_label_2
_geom_angle_atom_site_label_3
_geom_angle
_geom_angle_publ_flag
_geom_angle_site_symmetry_1
_geom_angle_site_symmetry_2
_geom_angle_site_symmetry_3
O(1) Sm(1) O(2) 101.4(1) yes . . .
O(1) Sm(1) O(3) 106.3(1) yes . . .
O(1) Sm(1) O(4) 102.5(2) yes . . .
O(1) Sm(1) O2(3;1;1;1) 106.9(1) yes . . .
O(2) Sm(1) O(3) 147.9(1) yes . . .
O(2) Sm(1) O(4) 104.8(1) yes . . .
O(2) Sm(1) O2(3;1;1;1) 71.3(1) yes . . .
O(3) Sm(1) O(4) 84.9(2) yes . . .
O(3) Sm(1) O2(3;1;1;1) 85.2(1) yes . . .
O(4) Sm(1) O2(3;1;1;1) 150.53(9) yes . . .
O(3) P(1) N(1) 110.2(3) yes . . .
O(3) P(1) N(2) 119.0(4) yes . . .
O(3) P(1) N(3) 109.2(4) yes . . .
N(1) P(1) N(2) 105.0(4) yes . . .
N(1) P(1) N(3) 109.8(5) yes . . .
N(2) P(1) N(3) 103.3(5) yes . . .
O(4) P(2) N(4) 109.5(3) yes . . .
O(4) P(2) N(5) 114.7(3) yes . . .
O(4) P(2) N(6) 110.9(3) yes . . .
N(4) P(2) N(5) 108.3(3) yes . . .
N(4) P(2) N(6) 109.5(3) yes . . .
N(5) P(2) N(6) 103.7(3) yes . . .
C(1) O(1) Sm(1) 153.9(4) yes . . .
C(7) O(2) Sm1(3;1;1;1) 139.0(3) yes . . .
C(7) O(2) Sm(1) 106.1(3) yes . . .
Sm1(3;1;1;1) O(2) Sm(1) 108.7(1) yes . . .
Sm(1) O(3) P(1) 169.9(3) yes . . .
Sm(1) O(4) P(2) 155.4(2) yes . . .
C(36) O(5) C(39) 126(2) yes . . .
C(24) N(1) C(25) 112.6(9) yes . . .
C(24) N(1) P(1) 124.8(5) yes . . .
C(25) N(1) P(1) 122.5(9) yes . . .
C(26) N(2) C(27) 118(1) yes . . .
C(26) N(2) P(1) 117(1) yes . . .
C(27) N(2) P(1) 120.2(9) yes . . .
C(28) N(3) C(29) 113(1) yes . . .
C(28) N(3) P(1) 120(1) yes . . .
C(29) N(3) P(1) 125.7(7) yes . . .
C(30) N(4) C(31) 115.3(6) yes . . .
C(30) N(4) P(2) 123.8(5) yes . . .
C(31) N(4) P(2) 120.0(5) yes . . .
C(32) N(5) C(33) 115.5(7) yes . . .
C(32) N(5) P(2) 123.6(5) yes . . .
C(33) N(5) P(2) 118.5(6) yes . . .
C(34) N(6) C(35) 114.7(8) yes . . .
C(34) N(6) P(2) 125.0(6) yes . . .
C(35) N(6) P(2) 118.0(7) yes . . .
C(2) C(1) C(6) 118.0(5) yes . . .
C(2) C(1) O(1) 121.9(5) yes . . .
C(6) C(1) O(1) 120.0(5) yes . . .
C(3) C(2) C(14) 121.6(6) yes . . .
C(3) C(2) C(1) 117.0(6) yes . . .
C(14) C(2) C(1) 121.4(5) yes . . .
C(4) C(3) H(1) 117.8(7) no . . .
C(4) C(3) C(2) 125.2(7) yes . . .
H(1) C(3) C(2) 117.0(8) no . . .
C(5) C(4) C(18) 122.7(8) yes . . .
C(5) C(4) C(3) 115.9(6) yes . . .
C(18) C(4) C(3) 121.5(8) yes . . .
C(6) C(5) H(2) 118.6(7) no . . .
C(6) C(5) C(4) 123.3(6) yes . . .
H(2) C(5) C(4) 118.1(7) no . . .
C(13) C(6) C(1) 118.5(5) yes . . .
C(13) C(6) C(5) 120.9(6) yes . . .
C(1) C(6) C(5) 120.6(6) yes . . .
C(8) C(7) C(12) 118.6(5) yes . . .
C(8) C(7) O(2) 121.6(4) yes . . .
C(12) C(7) O(2) 119.8(5) yes . . .
C(9) C(8) C(19) 120.3(6) yes . . .
C(9) C(8) C(7) 118.6(5) yes . . .
C(19) C(8) C(7) 121.0(5) yes . . .
C(10) C(9) H(3) 118.4(7) no . . .
C(10) C(9) C(8) 122.9(6) yes . . .
H(3) C(9) C(8) 118.6(6) no . . .
C(11) C(10) C(23) 120.5(6) yes . . .
C(11) C(10) C(9) 118.0(6) yes . . .
C(23) C(10) C(9) 121.4(7) yes . . .
C(12) C(11) H(4) 119.1(8) no . . .
C(12) C(11) C(10) 121.1(5) yes . . .
H(4) C(11) C(10) 119.7(7) no . . .
C(13) C(12) C(7) 120.0(5) yes . . .
C(13) C(12) C(11) 119.2(5) yes . . .
C(7) C(12) C(11) 120.7(6) yes . . .
H(5) C(13) H(6) 109.5(9) no . . .
H(5) C(13) C(6) 107.9(6) no . . .
H(5) C(13) C(12) 108.1(6) no . . .
H(6) C(13) C(6) 107.8(6) no . . .
H(6) C(13) C(12) 108.2(7) no . . .
C(6) C(13) C(12) 115.3(6) yes . . .
C(15) C(14) C(16) 109.0(6) yes . . .
C(15) C(14) C(17) 107.1(8) yes . . .
C(15) C(14) C(2) 111.2(6) yes . . .
C(16) C(14) C(17) 106.7(7) yes . . .
C(16) C(14) C(2) 108.2(7) yes . . .
C(17) C(14) C(2) 114.5(6) yes . . .
H(7) C(15) H(8) 109(1) no . . .
H(7) C(15) H(9) 109(1) no . . .
H(7) C(15) C(14) 109(1) no . . .
H(8) C(15) H(9) 109(1) no . . .
H(8) C(15) C(14) 108.8(9) no . . .
H(9) C(15) C(14) 110(1) no . . .
H(10) C(16) H(11) 109(1) no . . .
H(10) C(16) H(12) 109(1) no . . .
H(10) C(16) C(14) 110.1(9) no . . .
H(11) C(16) H(12) 109(1) no . . .
H(11) C(16) C(14) 109(1) no . . .
H(12) C(16) C(14) 108.5(8) no . . .
H(13) C(17) H(14) 109(1) no . . .
H(13) C(17) H(15) 109(1) no . . .
H(13) C(17) C(14) 110.8(9) no . . .
H(14) C(17) H(15) 109(1) no . . .
H(14) C(17) C(14) 109(1) no . . .
H(15) C(17) C(14) 108(1) no . . .
H(16) C(18) H(17) 109(1) no . . .
H(16) C(18) H(18) 109(1) no . . .
H(16) C(18) C(4) 111(1) no . . .
H(17) C(18) H(18) 109(1) no . . .
H(17) C(18) C(4) 107(1) no . . .
H(18) C(18) C(4) 109(1) no . . .
C(20) C(19) C(21) 107.1(6) yes . . .
C(20) C(19) C(22) 110.7(6) yes . . .
C(20) C(19) C(8) 110.1(5) yes . . .
C(21) C(19) C(22) 107.1(5) yes . . .
C(21) C(19) C(8) 111.8(5) yes . . .
C(22) C(19) C(8) 110.0(5) yes . . .
H(19) C(20) H(20) 109(1) no . . .
H(19) C(20) H(21) 109(1) no . . .
H(19) C(20) C(19) 109.6(7) no . . .
H(20) C(20) H(21) 109(1) no . . .
H(20) C(20) C(19) 109.2(8) no . . .
H(21) C(20) C(19) 109.6(8) no . . .
H(22) C(21) H(23) 109(1) no . . .
H(22) C(21) H(24) 109(1) no . . .
H(22) C(21) C(19) 108.8(8) no . . .
H(23) C(21) H(24) 109(1) no . . .
H(23) C(21) C(19) 109.7(8) no . . .
H(24) C(21) C(19) 109.9(8) no . . .
H(25) C(22) H(26) 109(1) no . . .
H(25) C(22) H(27) 109(1) no . . .
H(25) C(22) C(19) 109.7(8) no . . .
H(26) C(22) H(27) 109.5(9) no . . .
H(26) C(22) C(19) 109.0(9) no . . .
H(27) C(22) C(19) 109.7(9) no . . .
H(28) C(23) H(29) 109(1) no . . .
H(28) C(23) H(30) 109(1) no . . .
H(28) C(23) C(10) 109.8(8) no . . .
H(29) C(23) H(30) 109(1) no . . .
H(29) C(23) C(10) 109.2(7) no . . .
H(30) C(23) C(10) 109(1) no . . .
H(31) C(24) H(32) 109(1) no . . .
H(31) C(24) H(33) 109(1) no . . .
H(31) C(24) N(1) 108(1) no . . .
H(32) C(24) H(33) 109(1) no . . .
H(32) C(24) N(1) 111(1) no . . .
H(33) C(24) N(1) 108(1) no . . .
H(34) C(25) H(35) 109(1) no . . .
H(34) C(25) H(36) 109(2) no . . .
H(34) C(25) N(1) 113(2) no . . .
H(35) C(25) H(36) 109(2) no . . .
H(35) C(25) N(1) 106(2) no . . .
H(36) C(25) N(1) 108(1) no . . .
H(37) C(26) H(38) 109(2) no . . .
H(37) C(26) H(39) 109(2) no . . .
H(37) C(26) N(2) 108(2) no . . .
H(38) C(26) H(39) 109(2) no . . .
H(38) C(26) N(2) 112(1) no . . .
H(39) C(26) N(2) 107(1) no . . .
H(40) C(27) H(41) 109(3) no . . .
H(40) C(27) H(42) 109(2) no . . .
H(40) C(27) N(2) 109(1) no . . .
H(41) C(27) H(42) 109(2) no . . .
H(41) C(27) N(2) 119(2) no . . .
H(42) C(27) N(2) 98(2) no . . .
H(43) C(28) H(44) 109(4) no . . .
H(43) C(28) H(45) 109(3) no . . .
H(43) C(28) N(3) 110(1) no . . .
H(44) C(28) H(45) 109(2) no . . .
H(44) C(28) N(3) 109(2) no . . .
H(45) C(28) N(3) 108(3) no . . .
H(46) C(29) H(47) 109(1) no . . .
H(46) C(29) H(48) 109(1) no . . .
H(46) C(29) N(3) 109(1) no . . .
H(47) C(29) H(48) 109(1) no . . .
H(47) C(29) N(3) 107(1) no . . .
H(48) C(29) N(3) 111(1) no . . .
H(49) C(30) H(50) 109(1) no . . .
H(49) C(30) H(51) 109(1) no . . .
H(49) C(30) N(4) 110.2(8) no . . .
H(50) C(30) H(51) 109(1) no . . .
H(50) C(30) N(4) 108(1) no . . .
H(51) C(30) N(4) 109(1) no . . .
H(52) C(31) H(53) 109(1) no . . .
H(52) C(31) H(54) 109(1) no . . .
H(52) C(31) N(4) 109.4(8) no . . .
H(53) C(31) H(54) 109(1) no . . .
H(53) C(31) N(4) 109(1) no . . .
H(54) C(31) N(4) 109.6(8) no . . .
H(55) C(32) H(56) 109(1) no . . .
H(55) C(32) H(57) 109(1) no . . .
H(55) C(32) N(5) 109.4(9) no . . .
H(56) C(32) H(57) 109(1) no . . .
H(56) C(32) N(5) 109.1(9) no . . .
H(57) C(32) N(5) 109(1) no . . .
H(58) C(33) H(59) 109(1) no . . .
H(58) C(33) H(60) 109(1) no . . .
H(58) C(33) N(5) 110.2(9) no . . .
H(59) C(33) H(60) 109(1) no . . .
H(59) C(33) N(5) 109(1) no . . .
H(60) C(33) N(5) 109(1) no . . .
H(61) C(34) H(62) 109(1) no . . .
H(61) C(34) H(63) 109(1) no . . .
H(61) C(34) N(6) 108(1) no . . .
H(62) C(34) H(63) 109(1) no . . .
H(62) C(34) N(6) 109(1) no . . .
H(63) C(34) N(6) 110(1) no . . .
H(64) C(35) H(65) 109(1) no . . .
H(64) C(35) H(66) 109(1) no . . .
H(64) C(35) N(6) 109(1) no . . .
H(65) C(35) H(66) 109(1) no . . .
H(65) C(35) N(6) 109(1) no . . .
H(66) C(35) N(6) 109.4(9) no . . .
C(37) C(36) H(67) 109(3) no . . .
C(37) C(36) H(68) 110(3) no . . .
C(37) C(36) O(5) 94(2) yes . . .
H(67) C(36) H(68) 109(4) no . . .
H(67) C(36) O(5) 117(3) no . . .
H(68) C(36) O(5) 114(3) no . . .
C(38) C(37) H(69) 114(2) no . . .
C(38) C(37) H(70) 108(3) no . . .
C(38) C(37) C(36) 98(1) yes . . .
H(69) C(37) H(70) 109(2) no . . .
H(69) C(37) C(36) 115(3) no . . .
H(70) C(37) C(36) 110(2) no . . .
C(39) C(38) H(71) 111(3) no . . .
C(39) C(38) H(72) 95(3) no . . .
C(39) C(38) C(37) 122(2) yes . . .
H(71) C(38) H(72) 109(4) no . . .
H(71) C(38) C(37) 105(3) no . . .
H(72) C(38) C(37) 112(3) no . . .
H(73) C(39) H(74) 109(4) no . . .
H(73) C(39) O(5) 124(3) no . . .
H(73) C(39) C(38) 130(4) no . . .
H(74) C(39) O(5) 104(4) no . . .
H(74) C(39) C(38) 101(3) no . . .
O(5) C(39) C(38) 79(2) yes . . .

loop_
_geom_bond_atom_site_label_1
_geom_bond_atom_site_label_2
_geom_bond_distance
_geom_bond_publ_flag
_geom_bond_site_symmetry_1
_geom_bond_site_symmetry_2
Sm(1) O(1) 2.332(4) yes . .
Sm(1) O(2) 2.515(3) yes . .
Sm(1) O(3) 2.509(4) yes . .
Sm(1) O(4) 2.512(5) yes . .
P(1) O(3) 1.484(4) yes . .
P(1) N(1) 1.613(6) yes . .
P(1) N(2) 1.605(9) yes . .
P(1) N(3) 1.621(8) yes . .
P(2) O(4) 1.486(6) yes . .
P(2) N(4) 1.639(5) yes . .
P(2) N(5) 1.642(7) yes . .
P(2) N(6) 1.632(6) yes . .
O(1) C(1) 1.303(6) yes . .
O(2) C(7) 1.334(7) yes . .
O(5) C(36) 1.44(4) yes . .
O(5) C(39) 1.43(4) yes . .
N(1) C(24) 1.42(1) yes . .
N(1) C(25) 1.43(2) yes . .
N(2) C(26) 1.44(1) yes . .
N(2) C(27) 1.46(2) yes . .
N(3) C(28) 1.46(2) yes . .
N(3) C(29) 1.43(1) yes . .
N(4) C(30) 1.44(1) yes . .
N(4) C(31) 1.46(1) yes . .
N(5) C(32) 1.44(1) yes . .
N(5) C(33) 1.455(9) yes . .
N(6) C(34) 1.45(1) yes . .
N(6) C(35) 1.46(1) yes . .
C(1) C(2) 1.443(8) yes . .
C(1) C(6) 1.409(8) yes . .
C(2) C(3) 1.403(8) yes . .
C(2) C(14) 1.510(9) yes . .
C(3) C(4) 1.38(1) yes . .
C(3) H(1) 0.95(1) no . .
C(4) C(5) 1.37(1) yes . .
C(4) C(18) 1.502(9) yes . .
C(5) C(6) 1.386(8) yes . .
C(5) H(2) 0.95(1) no . .
C(6) C(13) 1.520(8) yes . .
C(7) C(8) 1.420(9) yes . .
C(7) C(12) 1.418(7) yes . .
C(8) C(9) 1.391(9) yes . .
C(8) C(19) 1.535(7) yes . .
C(9) C(10) 1.406(8) yes . .
C(9) H(3) 0.95(1) no . .
C(10) C(11) 1.38(1) yes . .
C(10) C(23) 1.52(1) yes . .
C(11) C(12) 1.399(8) yes . .
C(11) H(4) 0.950(7) no . .
C(12) C(13) 1.523(9) yes . .
C(13) H(5) 0.950(8) no . .
C(13) H(6) 0.950(9) no . .
C(14) C(15) 1.52(1) yes . .
C(14) C(16) 1.56(1) yes . .
C(14) C(17) 1.54(1) yes . .
C(15) H(7) 0.95(1) no . .
C(15) H(8) 0.95(1) no . .
C(15) H(9) 0.95(1) no . .
C(16) H(10) 0.95(1) no . .
C(16) H(11) 0.95(1) no . .
C(16) H(12) 0.95(1) no . .
C(17) H(13) 0.95(1) no . .
C(17) H(14) 0.95(1) no . .
C(17) H(15) 0.95(2) no . .
C(18) H(16) 0.95(2) no . .
C(18) H(17) 0.95(2) no . .
C(18) H(18) 0.95(2) no . .
C(19) C(20) 1.540(8) yes . .
C(19) C(21) 1.54(1) yes . .
C(19) C(22) 1.51(1) yes . .
C(20) H(19) 0.95(1) no . .
C(20) H(20) 0.95(1) no . .
C(20) H(21) 0.95(1) no . .
C(21) H(22) 0.95(1) no . .
C(21) H(23) 0.95(1) no . .
C(21) H(24) 0.950(9) no . .
C(22) H(25) 0.95(1) no . .
C(22) H(26) 0.950(9) no . .
C(22) H(27) 0.950(9) no . .
C(23) H(28) 0.95(1) no . .
C(23) H(29) 0.95(1) no . .
C(23) H(30) 0.95(1) no . .
C(24) H(31) 0.95(1) no . .
C(24) H(32) 0.95(2) no . .
C(24) H(33) 0.95(1) no . .
C(25) H(34) 0.95(2) no . .
C(25) H(35) 0.95(3) no . .
C(25) H(36) 0.95(3) no . .
C(26) H(37) 0.95(3) no . .
C(26) H(38) 0.95(4) no . .
C(26) H(39) 0.95(2) no . .
C(27) H(40) 0.95(3) no . .
C(27) H(41) 0.95(3) no . .
C(27) H(42) 0.95(3) no . .
C(28) H(43) 0.95(3) no . .
C(28) H(44) 0.95(5) no . .
C(28) H(45) 0.95(4) no . .
C(29) H(46) 0.95(2) no . .
C(29) H(47) 0.95(2) no . .
C(29) H(48) 0.95(2) no . .
C(30) H(49) 0.95(1) no . .
C(30) H(50) 0.95(1) no . .
C(30) H(51) 0.95(1) no . .
C(31) H(52) 0.95(1) no . .
C(31) H(53) 0.95(1) no . .
C(31) H(54) 0.95(1) no . .
C(32) H(55) 0.95(1) no . .
C(32) H(56) 0.95(2) no . .
C(32) H(57) 0.95(1) no . .
C(33) H(58) 0.95(1) no . .
C(33) H(59) 0.95(1) no . .
C(33) H(60) 0.95(1) no . .
C(34) H(61) 0.95(2) no . .
C(34) H(62) 0.95(1) no . .
C(34) H(63) 0.95(1) no . .
C(35) H(64) 0.95(1) no . .
C(35) H(65) 0.95(1) no . .
C(35) H(66) 0.95(2) no . .
C(36) C(37) 1.52(4) yes . .
C(36) H(67) 0.95(5) no . .
C(36) H(68) 0.95(4) no . .
C(37) C(38) 1.52(4) yes . .
C(37) H(69) 0.95(3) no . .
C(37) H(70) 0.95(4) no . .
C(38) C(39) 1.53(3) yes . .
C(38) H(71) 0.95(5) no . .
C(38) H(72) 0.95(5) no . .
C(39) H(73) 0.95(6) no . .
C(39) H(74) 0.95(6) no . .
